data_2300425
loop_
_publ_author_name
'Eccles, Kevin S.'
'Stokes, Stephen P.'
'Daly, Carla A.'
'Barry, Nicola M.'
'McSweeney, Sharon P.'
'O'Neill, Damian J.'
'Kelly, Dawn M.'
'Jennings, W. Brian'
'N\'i Dhubhghaill, O. M.'
'Moynihan, Humphrey A.'
'Maguire, Anita R.'
'Lawrence, Simon E.'

_publ_section_title
;
 Evaluation of the Bruker SMART X2S: crystallography for the
 nonspecialist?
;
_journal_coden_ASTM JACGAR
_journal_coeditor_code KK5074
_journal_issue 1
_journal_name_full 'Journal of Applied Crystallography'
_journal_page_first 213
_journal_page_last 215
_journal_paper_doi 10.1107/S0021889810042561
_journal_volume 44
_journal_year 2011
_chemical_formula_moiety '(C5 H3 I N2 O3), (C7 H3 I N2 O)'
_chemical_formula_sum 'C12 H6 I2 N4 O4'
_chemical_formula_weight 523.96
_space_group_IT_number 14
_symmetry_cell_setting monoclinic
_symmetry_space_group_name_Hall '-P 2ybc'
_symmetry_space_group_name_H-M 'P 1 21/c 1'
_atom_sites_solution_hydrogens geom
_atom_sites_solution_primary direct
_atom_sites_solution_secondary difmap
_audit_creation_method SHELXL-97
_cell_angle_alpha 90.00
_cell_angle_beta 95.141(6)
_cell_angle_gamma 90.00
_cell_formula_units_Z 4
_cell_length_a 7.7617(15)
_cell_length_b 12.912(3)
_cell_length_c 15.663(3)
_cell_measurement_reflns_used 3493
_cell_measurement_temperature 296(2)
_cell_measurement_theta_max 26.02
_cell_measurement_theta_min 2.61
_cell_volume 1563.4(6)
_computing_cell_refinement 'Bruker SAINT'
_computing_data_collection 'Bruker GIS'
_computing_data_reduction 'Bruker SAINT'
_computing_molecular_graphics 'Bruker APEX2'
_computing_structure_refinement 'SHELXL-97 (Sheldrick, 2008)'
_computing_structure_solution 'SHELXS-97 (Sheldrick, 2008)'
_diffrn_ambient_temperature 300(2)
_diffrn_measured_fraction_theta_full 0.995
_diffrn_measured_fraction_theta_max 0.995
_diffrn_measurement_device_type 'Bruker SMART X2S'
_diffrn_measurement_method '\w scans'
_diffrn_radiation_monochromator 'doubly curved silicon crystal'
_diffrn_radiation_source 'micro-focus sealed tube'
_diffrn_radiation_type MoK\a
_diffrn_radiation_wavelength 0.71073
_diffrn_reflns_av_R_equivalents 0.0298
_diffrn_reflns_av_sigmaI/netI 0.0296
_diffrn_reflns_limit_h_max 8
_diffrn_reflns_limit_h_min -9
_diffrn_reflns_limit_k_max 14
_diffrn_reflns_limit_k_min -15
_diffrn_reflns_limit_l_max 17
_diffrn_reflns_limit_l_min -18
_diffrn_reflns_number 9857
_diffrn_reflns_theta_full 25.18
_diffrn_reflns_theta_max 25.18
_diffrn_reflns_theta_min 2.05
_exptl_absorpt_coefficient_mu 4.044
_exptl_absorpt_correction_T_max 0.2946
_exptl_absorpt_correction_T_min 0.2634
_exptl_absorpt_correction_type multi-scan
_exptl_absorpt_process_details 'SADABS V2008/1 (Bruker AXS)'
_exptl_crystal_colour yellow
_exptl_crystal_density_diffrn 2.200
_exptl_crystal_density_method 'not measured'
_exptl_crystal_description block
_exptl_crystal_F_000 952
_exptl_crystal_size_max 0.45
_exptl_crystal_size_mid 0.45
_exptl_crystal_size_min 0.40
_refine_diff_density_max 0.966
_refine_diff_density_min -0.760
_refine_ls_extinction_method none
_refine_ls_goodness_of_fit_ref 1.037
_refine_ls_hydrogen_treatment mixed
_refine_ls_matrix_type full
_refine_ls_number_parameters 199
_refine_ls_number_reflns 2799
_refine_ls_number_restraints 0
_refine_ls_restrained_S_all 1.037
_refine_ls_R_factor_all 0.0459
_refine_ls_R_factor_gt 0.0330
_refine_ls_shift/su_max 0.014
_refine_ls_shift/su_mean 0.002
_refine_ls_structure_factor_coef Fsqd
_refine_ls_weighting_details 'calc w=1/[\s^2^(Fo^2^)+(0.0571P)^2^+3.6546P] where P=(Fo^2^+2Fc^2^)/3'
_refine_ls_weighting_scheme calc
_refine_ls_wR_factor_gt 0.0877
_refine_ls_wR_factor_ref 0.1043
_reflns_number_gt 2259
_reflns_number_total 2799
_reflns_threshold_expression >2sigma(I)
_cod_duplicate_entry 2300335
_cod_data_source_file kk5074sup1.cif
_cod_data_source_block Compound_13_X2S
_cod_depositor_comments
;
The following automatic conversions were performed:

'_symmetry_cell_setting' value 'Monoclinic' changed to 'monoclinic'
according to /home/saulius/struct/CIF-dictionaries/cif_core.dic
dictionary named 'cif_core.dic' version 2.4.2 from 2011-04-26.

Automatic conversion script
Id: cif_fix_values 1891 2012-01-12 08:04:46Z andrius 

2017-03-30
Z value and formula fixed to values more according to usual
chemical conventions.                 miguel
;
_cod_original_cell_volume 1563.5(6)
_cod_original_sg_symbol_H-M P12(1)/c1
_cod_original_formula_sum 'C6 H0 I N2 O2'
_cod_original_formula_units_Z 8
_cod_original_formula_weight 258.98
_cod_database_code 2300425

loop_
_symmetry_equiv_pos_as_xyz
'x, y, z'
'-x, y+1/2, -z+1/2'
'-x, -y, -z'
'x, -y-1/2, z-1/2'

loop_
_atom_site_type_symbol
_atom_site_label
_atom_site_fract_x
_atom_site_fract_y
_atom_site_fract_z
_atom_site_U_iso_or_equiv
_atom_site_adp_type
_atom_site_calc_flag
_atom_site_refinement_flags
_atom_site_occupancy
I I1 0.39577(6) 0.67279(4) 0.15371(2) 0.04982(17) Uani d . 1
I I2 -0.17547(6) 0.87836(4) 0.21971(2) 0.04987(17) Uani d . 1
O O1 0.3317(7) 0.8477(4) 0.2977(3) 0.0669(14) Uani d . 1
O O2 0.7466(7) 0.5151(4) 0.5263(3) 0.0623(13) Uani d . 1
O O3 0.7616(8) 0.4462(4) 0.4021(3) 0.0768(17) Uani d . 1
O O4 0.0061(8) 0.6701(5) 0.3072(4) 0.0798(18) Uani d . 1
N N1 0.4183(7) 0.7641(5) 0.3335(4) 0.0506(14) Uani d . 1
N N2 0.7117(7) 0.5153(5) 0.4482(3) 0.0468(13) Uani d . 1
N N3 -0.2632(8) 1.0182(5) 0.5402(3) 0.0504(14) Uani d . 1
N N4 -0.1327(7) 0.9236(5) 0.6364(3) 0.0505(14) Uani d . 1
C C1 0.4682(7) 0.6783(5) 0.2854(3) 0.0340(13) Uani d . 1
C C2 0.5646(8) 0.5967(5) 0.3228(4) 0.0378(14) Uani d . 1
H H2 0.5990 0.5422 0.2895 0.045 Uiso calc R 1
C C3 0.6079(7) 0.5979(5) 0.4095(4) 0.0361(13) Uani d . 1
C C4 0.5570(8) 0.6785(5) 0.4605(4) 0.0416(15) Uani d . 1
H H4 0.5854 0.6777 0.5195 0.050 Uiso calc R 1
C C5 0.4639(8) 0.7595(5) 0.4224(4) 0.0393(14) Uani d . 1
H H5 0.4299 0.8131 0.4568 0.047 Uiso calc R 1
C C6 -0.0336(7) 0.7401(5) 0.3681(4) 0.0389(14) Uani d . 1
C C7 -0.1180(7) 0.8340(5) 0.3476(4) 0.0350(13) Uani d . 1
C C8 -0.1647(7) 0.8999(5) 0.4107(3) 0.0353(13) Uani d . 1
H H8 -0.2230 0.9612 0.3961 0.042 Uiso calc R 1
C C9 -0.1246(7) 0.8743(5) 0.4961(4) 0.0374(13) Uani d . 1
C C10 -0.1781(8) 0.9428(5) 0.5614(3) 0.0328(13) Uani d . 1
C C11 -0.0337(8) 0.7833(5) 0.5183(4) 0.0428(15) Uani d . 1
H H11 -0.0030 0.7675 0.5756 0.051 Uiso calc R 1
C C12 0.0092(8) 0.7185(5) 0.4559(4) 0.0454(15) Uani d . 1
H H12 0.0686 0.6577 0.4711 0.054 Uiso calc R 1

loop_
_atom_site_aniso_label
_atom_site_aniso_U_11
_atom_site_aniso_U_22
_atom_site_aniso_U_33
_atom_site_aniso_U_12
_atom_site_aniso_U_13
_atom_site_aniso_U_23
I1 0.0654(3) 0.0547(3) 0.0279(2) -0.0070(2) -0.00393(18) -0.00348(18)
I2 0.0676(3) 0.0519(3) 0.0299(2) -0.0062(2) 0.00246(19) 0.00085(18)
O1 0.073(3) 0.062(4) 0.066(3) 0.011(3) 0.007(3) 0.011(3)
O2 0.087(4) 0.057(3) 0.041(3) 0.006(3) -0.007(2) 0.007(2)
O3 0.109(4) 0.058(4) 0.061(3) 0.036(3) -0.003(3) -0.004(3)
O4 0.085(4) 0.058(4) 0.100(5) 0.001(3) 0.029(4) -0.022(3)
N1 0.048(3) 0.053(4) 0.050(3) -0.006(3) 0.005(2) 0.000(3)
N2 0.057(3) 0.043(3) 0.039(3) 0.001(3) -0.002(2) 0.001(3)
N3 0.074(4) 0.042(3) 0.036(3) 0.014(3) 0.011(3) -0.013(3)
N4 0.075(4) 0.051(4) 0.025(2) -0.009(3) 0.005(2) -0.005(2)
C1 0.042(3) 0.034(3) 0.026(3) -0.006(3) 0.003(2) -0.003(2)
C2 0.047(3) 0.031(3) 0.036(3) -0.004(3) 0.008(3) -0.007(3)
C3 0.039(3) 0.035(4) 0.034(3) -0.004(3) 0.002(2) 0.004(3)
C4 0.047(3) 0.049(4) 0.030(3) -0.003(3) 0.007(3) 0.000(3)
C5 0.053(4) 0.036(4) 0.030(3) 0.007(3) 0.011(3) -0.005(3)
C6 0.041(3) 0.031(3) 0.047(3) -0.001(3) 0.013(3) 0.001(3)
C7 0.038(3) 0.037(4) 0.030(3) -0.004(3) 0.003(2) 0.002(2)
C8 0.041(3) 0.033(3) 0.032(3) -0.003(3) 0.002(2) 0.001(2)
C9 0.041(3) 0.035(4) 0.035(3) -0.005(3) 0.002(2) 0.000(3)
C10 0.042(3) 0.031(3) 0.025(3) -0.010(3) 0.006(2) -0.005(2)
C11 0.041(3) 0.045(4) 0.040(3) -0.005(3) -0.005(3) 0.013(3)
C12 0.041(3) 0.034(4) 0.062(4) 0.009(3) 0.003(3) 0.006(3)

loop_
_atom_type_symbol
_atom_type_description
_atom_type_scat_dispersion_real
_atom_type_scat_dispersion_imag
_atom_type_scat_source
C C 0.0033 0.0016 'International Tables Vol C Tables 4.2.6.8 and 6.1.1.4'
H H 0.0000 0.0000 'International Tables Vol C Tables 4.2.6.8 and 6.1.1.4'
N N 0.0061 0.0033 'International Tables Vol C Tables 4.2.6.8 and 6.1.1.4'
O O 0.0106 0.0060 'International Tables Vol C Tables 4.2.6.8 and 6.1.1.4'
I I -0.4742 1.8119 'International Tables Vol C Tables 4.2.6.8 and 6.1.1.4'

loop_
_geom_angle_atom_site_label_1
_geom_angle_atom_site_label_2
_geom_angle_atom_site_label_3
_geom_angle
O1 N1 C1 123.3(5)
O1 N1 C5 120.7(6)
C1 N1 C5 116.0(5)
O2 N2 O3 121.9(6)
O2 N2 C3 119.1(5)
O3 N2 C3 119.0(5)
C2 C1 N1 122.1(5)
C2 C1 I1 118.5(4)
N1 C1 I1 119.4(4)
C3 C2 C1 119.0(5)
C3 C2 H2 120.5
C1 C2 H2 120.5
C2 C3 C4 121.4(6)
C2 C3 N2 119.2(5)
C4 C3 N2 119.3(5)
C3 C4 C5 119.0(6)
C3 C4 H4 120.5
C5 C4 H4 120.5
C4 C5 N1 122.5(6)
C4 C5 H5 118.8
N1 C5 H5 118.8
O4 C6 C7 122.8(6)
O4 C6 C12 119.9(6)
C7 C6 C12 117.3(5)
C8 C7 C6 121.2(5)
C8 C7 I2 118.1(4)
C6 C7 I2 120.7(4)
C7 C8 C9 119.7(6)
C7 C8 H8 120.2
C9 C8 H8 120.2
C8 C9 C11 120.3(6)
C8 C9 C10 119.0(6)
C11 C9 C10 120.7(5)
N3 C10 N4 122.2(6)
N3 C10 C9 119.0(5)
N4 C10 C9 118.8(6)
C12 C11 C9 119.5(6)
C12 C11 H11 120.3
C9 C11 H11 120.3
C11 C12 C6 122.0(6)
C11 C12 H12 119.0
C6 C12 H12 119.0

loop_
_geom_bond_atom_site_label_1
_geom_bond_atom_site_label_2
_geom_bond_distance
I1 C1 2.089(5)
I2 C7 2.093(6)
O1 N1 1.364(8)
O2 N2 1.230(7)
O3 N2 1.232(7)
O4 C6 1.369(8)
N1 C1 1.413(8)
N1 C5 1.408(8)
N2 C3 1.438(8)
N3 C10 1.206(8)
N4 C10 1.221(7)
C1 C2 1.391(8)
C2 C3 1.368(8)
C2 H2 0.9300
C3 C4 1.391(9)
C4 C5 1.376(9)
C4 H4 0.9300
C5 H5 0.9300
C6 C7 1.401(8)
C6 C12 1.414(9)
C7 C8 1.378(8)
C8 C9 1.385(8)
C8 H8 0.9300
C9 C11 1.399(9)
C9 C10 1.441(8)
C11 C12 1.351(9)
C11 H11 0.9300
C12 H12 0.9300

loop_
_cod_entry_issue_id
_cod_entry_issue_origin
_cod_entry_issue_severity
_cod_entry_issue_description
_cod_entry_issue_author
_cod_entry_issue_date
1 original note
;
 This entry describes a structure that was purposely solved automatically with
 minimal human intervention to investigate the capabilities of the Bruker SMART
 X2S benchtop crystallography instrument.
;
'Vaitkus, Antanas' 2025-01-28T09:42:58+02:00
2 original warning
;
 Atom sites 'O1', 'N1', 'N3', 'N4', 'C10' were assigned incorrect atom types
 during the automated structure modelling. For the correct structure, see
 entry 2300334.
;
'Vaitkus, Antanas' 2025-01-28T09:42:58+02:00
